data_4127346
loop_
_publ_author_name
'Wang, Xingjie'
'Zhang, Xuan'
'Li, Peng'
'Otake, Ken-Ichi'
'Cui, Yuexing'
'Lyu, Jiafei'
'Krzyaniak, Matthew D.'
'Zhang, Yuanyuan'
'Li, Zhanyong'
'Liu, Jian'
'Buru, Cassandra T.'
'Islamoglu, Timur'
'Wasielewski, Michael R.'
'Li, Zhong'
'Farha, Omar K.'

_publ_section_title
;
 Vanadium Catalyst on Isostructural Transition Metal, Lanthanide, and
 Actinide Based Metal-Organic Frameworks for Alcohol Oxidation.
;
_journal_issue 20
_journal_name_full 'Journal of the American Chemical Society'
_journal_page_first 8306
_journal_page_last 8314
_journal_paper_doi 10.1021/jacs.9b02603
_journal_volume 141
_journal_year 2019
_chemical_formula_moiety '0.17(C240 H168 Hf18 O96)'
_chemical_formula_sum 'C40 H28 Hf3 O16'
_chemical_formula_weight 1300.09
_space_group_crystal_system cubic
_space_group_IT_number 221
_space_group_name_Hall '-P 4 2 3'
_space_group_name_H-M_alt 'P m -3 m'
_symmetry_space_group_name_Hall '-P 4 2 3'
_symmetry_space_group_name_H-M 'P m -3 m'
_atom_sites_solution_hydrogens geom
_atom_sites_solution_primary dual
_audit_creation_date 2018-05-18
_audit_creation_method
;
Olex2 1.2
(compiled 2018.05.18 svn.r3508 for OlexSys, GUI svn.r5497)
;
_cell_angle_alpha 90
_cell_angle_beta 90
_cell_angle_gamma 90
_cell_formula_units_Z 6
_cell_length_a 28.0224(8)
_cell_length_b 28.0224(8)
_cell_length_c 28.0224(8)
_cell_measurement_reflns_used 9989
_cell_measurement_temperature 100
_cell_measurement_theta_max 24.75
_cell_measurement_theta_min 2.30
_cell_volume 22004.7(11)
_computing_cell_refinement 'SAINT v8.34A (Bruker, 2013)'
_computing_data_reduction 'SAINT v8.34A (Bruker, 2013)'
_computing_molecular_graphics 'Olex2 (Dolomanov et al., 2009)'
_computing_publication_material 'Olex2 (Dolomanov et al., 2009)'
_computing_structure_refinement 'ShelXL (Sheldrick, 2015)'
_computing_structure_solution 'ShelXT (Sheldrick, 2015)'
_diffrn_ambient_temperature 100
_diffrn_detector 'Bruker APEX2 area detector'
_diffrn_detector_area_resol_mean 7.9
_diffrn_detector_type 'CCD area detector'
_diffrn_measured_fraction_theta_full 0.575
_diffrn_measured_fraction_theta_max 0.996
_diffrn_measurement_device 'three-circle diffractometer'
_diffrn_measurement_device_type 'Bruker SMART APEX2 area detector'
_diffrn_measurement_method '\w and \f scans'
_diffrn_radiation_monochromator 'mirror optics'
_diffrn_radiation_probe x-ray
_diffrn_radiation_type MoK\a
_diffrn_radiation_wavelength 0.71073
_diffrn_reflns_av_R_equivalents 0.1092
_diffrn_reflns_av_unetI/netI 0.0335
_diffrn_reflns_Laue_measured_fraction_full 0.575
_diffrn_reflns_Laue_measured_fraction_max 0.996
_diffrn_reflns_limit_h_max 27
_diffrn_reflns_limit_h_min -27
_diffrn_reflns_limit_k_max 27
_diffrn_reflns_limit_k_min -24
_diffrn_reflns_limit_l_max 27
_diffrn_reflns_limit_l_min -20
_diffrn_reflns_number 47827
_diffrn_reflns_point_group_measured_fraction_full 0.575
_diffrn_reflns_point_group_measured_fraction_max 0.996
_diffrn_reflns_theta_full 25.242
_diffrn_reflns_theta_max 20.589
_diffrn_reflns_theta_min 1.625
_diffrn_source 'microfocus sealed X-ray tube'
_diffrn_source_type 'Incoatec I\ms'
_diffrn_standards_number 0
_exptl_absorpt_coefficient_mu 2.138
_exptl_absorpt_correction_T_max 0.7454
_exptl_absorpt_correction_T_min 0.6252
_exptl_absorpt_correction_type multi-scan
_exptl_absorpt_process_details
'SADABS-2012/1 (Bruker,2012) was used for absorption correction. wR2(int) was 0.0939 before and 0.0788 after correction. The Ratio of minimum to maximum transmission is 0.8387. The \l/2 correction factor is 0.0015.'
_exptl_crystal_colour colourless
_exptl_crystal_colour_primary colourless
_exptl_crystal_density_diffrn 0.589
_exptl_crystal_description block
_exptl_crystal_F_000 3672
_exptl_crystal_size_max 0.05
_exptl_crystal_size_mid 0.05
_exptl_crystal_size_min 0.03
_refine_diff_density_max 1.334
_refine_diff_density_min -1.522
_refine_diff_density_rms 0.080
_refine_ls_extinction_method none
_refine_ls_goodness_of_fit_ref 1.066
_refine_ls_hydrogen_treatment constr
_refine_ls_matrix_type full
_refine_ls_number_parameters 85
_refine_ls_number_reflns 2234
_refine_ls_number_restraints 3
_refine_ls_restrained_S_all 1.065
_refine_ls_R_factor_all 0.0967
_refine_ls_R_factor_gt 0.0605
_refine_ls_shift/su_max 0.000
_refine_ls_shift/su_mean 0.000
_refine_ls_structure_factor_coef Fsqd
_refine_ls_weighting_details 'w=1/[\s^2^(Fo^2^)+(0.0370P)^2^+249.0684P] where P=(Fo^2^+2Fc^2^)/3'
_refine_ls_weighting_scheme calc
_refine_ls_wR_factor_gt 0.1393
_refine_ls_wR_factor_ref 0.1739
_reflns_Friedel_coverage 0.000
_reflns_number_gt 1459
_reflns_number_total 2234
_reflns_threshold_expression 'I > 2\s(I)'
_cod_data_source_file ja9b02603_si_002.cif
_cod_data_source_block pm-3m_a
_cod_original_cell_volume 22004.7(19)
_cod_database_code 4127346
_shelxl_version_number 2014/6
_shelx_space_group_comment
;
The symmetry employed for this shelxl refinement is uniquely defined
by the following loop, which should always be used as a source of
symmetry information in preference to the above space-group names.
They are only intended as comments.
;
_shelx_estimated_absorpt_t_max 0.939
_shelx_estimated_absorpt_t_min 0.901
_olex2_refinement_description
;
1. Fixed Uiso
 At 1.2 times of:
  All C(H) groups
 At 1.5 times of:
  All C(H,H,H) groups
2. Restrained planarity
 C7, C2, C3, C4, C5, C6
 with sigma of 0.1
3. Uiso/Uaniso restraints and constraints
Uanis(C2) = Uanis(C1)
Uanis(O3) = Uanis(O4)
4. Others
 Fixed Sof: H10A(0.5) H10B(0.5) H10C(0.5)
5.a Aromatic/amide H refined with riding coordinates:
 C7(H7), C3(H3), C4(H4), C6(H6)
5.b Idealised Me refined as rotating group:
 C10(H10A,H10B,H10C)
;
_olex2_submission_special_instructions 'No special instructions were received'

loop_
_space_group_symop_operation_xyz
'x, y, z'
'-x, -y, z'
'-x, y, -z'
'x, -y, -z'
'z, x, y'
'z, -x, -y'
'-z, -x, y'
'-z, x, -y'
'y, z, x'
'-y, z, -x'
'y, -z, -x'
'-y, -z, x'
'y, x, -z'
'-y, -x, -z'
'y, -x, z'
'-y, x, z'
'x, z, -y'
'-x, z, y'
'-x, -z, -y'
'x, -z, y'
'z, y, -x'
'z, -y, x'
'-z, y, x'
'-z, -y, -x'
'-x, -y, -z'
'x, y, -z'
'x, -y, z'
'-x, y, z'
'-z, -x, -y'
'-z, x, y'
'z, x, -y'
'z, -x, y'
'-y, -z, -x'
'y, -z, x'
'-y, z, x'
'y, z, -x'
'-y, -x, z'
'y, x, z'
'-y, x, -z'
'y, -x, -z'
'-x, -z, y'
'x, -z, -y'
'x, z, y'
'-x, z, -y'
'-z, -y, x'
'-z, y, -x'
'z, -y, -x'
'z, y, x'

loop_
_atom_site_label
_atom_site_type_symbol
_atom_site_fract_x
_atom_site_fract_y
_atom_site_fract_z
_atom_site_U_iso_or_equiv
_atom_site_adp_type
_atom_site_occupancy
_atom_site_site_symmetry_order
_atom_site_calc_flag
_atom_site_refinement_flags_posn
_atom_site_refinement_flags_adp
_atom_site_refinement_flags_occupancy
_atom_site_disorder_assembly
_atom_site_disorder_group
Hf2 Hf 0.43730(3) 1.0000 0.43730(3) 0.0950(5) Uani 1 4 d S T P . .
C9 C 0.2829(5) 0.7171(5) 0.3443(7) 0.093(6) Uani 1 2 d S T P . .
O2 O 0.4414(5) 1.0000 0.3598(5) 0.120(5) Uani 1 2 d S T P . .
C1 C 0.4214(7) 0.8865(8) 0.4214(7) 0.112(6) Uani 1 2 d S T P . .
C10 C 0.2613(5) 0.7387(5) 0.3898(7) 0.123(8) Uani 1 2 d S T P . .
H10A H 0.2690 0.7184 0.4172 0.184 Uiso 0.5 1 calc GR . . A -1
H10B H 0.2265 0.7409 0.3863 0.184 Uiso 0.5 1 calc GR . . A -1
H10C H 0.2745 0.7707 0.3950 0.184 Uiso 0.5 1 calc GR . . A -1
Hf1 Hf 0.5000 0.91276(7) 0.5000 0.0984(7) Uani 1 8 d S T P . .
O1 O 0.4326(5) 0.9572(4) 0.5000 0.119(4) Uani 1 2 d S T P . .
C7 C 0.3631(7) 0.8596(10) 0.3631(7) 0.145(9) Uani 1 2 d S T P . .
H7 H 0.3556 0.8918 0.3556 0.174 Uiso 1 2 calc RS T P . .
C2 C 0.3975(7) 0.8505(8) 0.3975(7) 0.112(6) Uani 1 2 d S T P . .
O4 O 0.4512(4) 0.8746(4) 0.4512(4) 0.101(3) Uani 1 2 d S T P . .
C3 C 0.4061(5) 0.8046(7) 0.4061(5) 0.123(8) Uani 1 2 d S T P . .
H3 H 0.4295 0.7970 0.4295 0.148 Uiso 1 2 calc RS T P . .
C8 C 0.3241(5) 0.7390(7) 0.3241(5) 0.095(6) Uani 1 2 d S T P . .
C4 C 0.3842(7) 0.7686(9) 0.3842(7) 0.148(10) Uani 1 2 d S T P . .
H4 H 0.3923 0.7367 0.3923 0.178 Uiso 1 2 calc RS T P . .
O3 O 0.4126(3) 0.9292(4) 0.4126(3) 0.101(3) Uani 1 2 d S T P . .
C5 C 0.3501(7) 0.7768(7) 0.3501(7) 0.099(7) Uani 1 2 d S T P . .
C6 C 0.3392(5) 0.8236(9) 0.3392(5) 0.112(7) Uani 1 2 d S T P . .
H6 H 0.3158 0.8310 0.3158 0.134 Uiso 1 2 calc RS T P . .

loop_
_atom_site_aniso_label
_atom_site_aniso_U_11
_atom_site_aniso_U_22
_atom_site_aniso_U_33
_atom_site_aniso_U_23
_atom_site_aniso_U_13
_atom_site_aniso_U_12
Hf2 0.1011(7) 0.0828(9) 0.1011(7) 0.000 -0.0064(8) 0.000
C9 0.096(9) 0.096(9) 0.087(15) -0.010(8) 0.010(8) -0.002(13)
O2 0.109(10) 0.109(10) 0.143(12) 0.000 0.004(9) 0.000
C1 0.135(9) 0.067(11) 0.135(9) -0.052(9) 0.064(11) -0.052(9)
C10 0.118(11) 0.118(11) 0.133(19) -0.029(11) 0.029(11) -0.013(14)
Hf1 0.1018(9) 0.0916(13) 0.1018(9) 0.000 0.000 0.000
O1 0.132(12) 0.112(10) 0.112(10) 0.000 0.000 0.025(9)
C7 0.164(15) 0.11(2) 0.164(15) 0.000(14) -0.02(2) 0.000(14)
C2 0.135(9) 0.067(11) 0.135(9) -0.052(9) 0.064(11) -0.052(9)
O4 0.119(5) 0.063(6) 0.119(5) -0.014(4) 0.021(6) -0.014(4)
C3 0.147(13) 0.077(15) 0.147(13) -0.040(10) -0.053(16) -0.040(10)
C8 0.092(9) 0.101(16) 0.092(9) -0.006(9) 0.019(13) -0.006(9)
C4 0.168(15) 0.11(2) 0.168(15) 0.022(12) -0.08(2) 0.022(12)
O3 0.119(5) 0.063(6) 0.119(5) -0.014(4) 0.021(6) -0.014(4)
C5 0.119(11) 0.060(14) 0.119(11) -0.034(11) 0.023(14) -0.034(11)
C6 0.115(12) 0.105(19) 0.115(12) 0.003(11) -0.028(14) 0.003(11)

loop_
_atom_type_symbol
_atom_type_description
_atom_type_scat_dispersion_real
_atom_type_scat_dispersion_imag
_atom_type_scat_source
C C 0.0033 0.0016 'International Tables Vol C Tables 4.2.6.8 and 6.1.1.4'
H H 0.0000 0.0000 'International Tables Vol C Tables 4.2.6.8 and 6.1.1.4'
Hf Hf -0.5830 6.1852 'International Tables Vol C Tables 4.2.6.8 and 6.1.1.4'
O O 0.0106 0.0060 'International Tables Vol C Tables 4.2.6.8 and 6.1.1.4'

loop_
_geom_angle_atom_site_label_1
_geom_angle_atom_site_label_2
_geom_angle_atom_site_label_3
_geom_angle
_geom_angle_site_symmetry_1
_geom_angle_site_symmetry_3
Hf2 Hf2 Hf2 90.0 2_675 26_556
O2 Hf2 Hf2 177.0(4) . 26_556
O2 Hf2 Hf2 177.0(3) 22_575 2_675
O2 Hf2 Hf2 87.0(4) . 2_675
O2 Hf2 Hf2 87.0(3) 22_575 26_556
O2 Hf2 O2 96.1(7) 22_575 .
O2 Hf2 Hf1 118.5(2) . .
O2 Hf2 Hf1 118.5(2) . 25_676
O2 Hf2 Hf1 118.5(2) 22_575 25_676
O2 Hf2 Hf1 118.5(2) 22_575 .
O2 Hf2 O3 72.8(2) 22_575 27_575
O2 Hf2 O3 72.8(2) . .
O2 Hf2 O3 72.8(2) 22_575 .
O2 Hf2 O3 72.8(2) . 27_575
Hf1 Hf2 Hf2 59.733(15) 25_676 26_556
Hf1 Hf2 Hf2 59.733(15) 25_676 2_675
Hf1 Hf2 Hf2 59.733(15) . 26_556
Hf1 Hf2 Hf2 59.732(15) . 2_675
Hf1 Hf2 Hf1 89.07(5) . 25_676
O1 Hf2 Hf2 34.5(3) 27_575 26_556
O1 Hf2 Hf2 34.5(3) . 26_556
O1 Hf2 Hf2 34.5(3) 45_675 2_675
O1 Hf2 Hf2 93.5(4) 23_655 26_556
O1 Hf2 Hf2 93.5(4) 27_575 2_675
O1 Hf2 Hf2 93.5(4) . 2_675
O1 Hf2 Hf2 93.5(4) 45_675 26_556
O1 Hf2 Hf2 34.5(3) 23_655 2_675
O1 Hf2 O2 84.0(5) 45_675 .
O1 Hf2 O2 145.7(3) . .
O1 Hf2 O2 145.7(3) 23_655 22_575
O1 Hf2 O2 84.0(5) 27_575 22_575
O1 Hf2 O2 145.7(3) 45_675 22_575
O1 Hf2 O2 145.7(3) 27_575 .
O1 Hf2 O2 84.0(5) . 22_575
O1 Hf2 O2 84.0(5) 23_655 .
O1 Hf2 Hf1 90.6(3) 45_675 .
O1 Hf2 Hf1 38.8(3) 23_655 .
O1 Hf2 Hf1 38.8(3) 45_675 25_676
O1 Hf2 Hf1 90.6(3) 27_575 .
O1 Hf2 Hf1 38.8(3) . .
O1 Hf2 Hf1 90.6(3) 23_655 25_676
O1 Hf2 Hf1 38.8(3) 27_575 25_676
O1 Hf2 Hf1 90.6(3) . 25_676
O1 Hf2 O1 77.5(7) 23_655 .
O1 Hf2 O1 68.5(6) 27_575 .
O1 Hf2 O1 114.7(7) 45_675 .
O1 Hf2 O1 77.5(7) 45_675 27_575
O1 Hf2 O1 68.5(6) 45_675 23_655
O1 Hf2 O1 114.7(7) 27_575 23_655
O1 Hf2 O3 138.0(3) 27_575 .
O1 Hf2 O3 138.0(3) . 27_575
O1 Hf2 O3 74.5(4) . .
O1 Hf2 O3 74.5(4) 23_655 .
O1 Hf2 O3 138.0(3) 45_675 .
O1 Hf2 O3 74.5(4) 45_675 27_575
O1 Hf2 O3 74.5(4) 27_575 27_575
O1 Hf2 O3 138.0(3) 23_655 27_575
O3 Hf2 Hf2 108.2(2) 27_575 2_675
O3 Hf2 Hf2 108.2(2) . 26_556
O3 Hf2 Hf2 108.2(2) . 2_675
O3 Hf2 Hf2 108.2(2) 27_575 26_556
O3 Hf2 Hf1 160.8(3) . 25_676
O3 Hf2 Hf1 71.7(3) . .
O3 Hf2 Hf1 71.7(3) 27_575 25_676
O3 Hf2 Hf1 160.8(3) 27_575 .
O3 Hf2 O3 127.6(7) 27_575 .
C8 C9 C10 118.6(10) . .
C8 C9 C10 118.6(10) 12_665 .
C8 C9 C8 123(2) . 12_665
O4 C1 C2 117(3) . .
O4 C1 O3 122(2) . .
O3 C1 C2 121(3) . .
Hf2 Hf1 Hf2 60.53(3) 26_556 .
Hf2 Hf1 Hf2 60.53(3) 2_675 .
Hf2 Hf1 Hf2 90.93(5) 25_676 .
Hf2 Hf1 Hf2 60.53(3) 25_676 26_556
Hf2 Hf1 Hf2 90.93(5) 2_675 26_556
Hf2 Hf1 Hf2 60.53(3) 25_676 2_675
O1 Hf1 Hf2 36.21(18) 21_556 25_676
O1 Hf1 Hf2 36.21(18) 21_556 26_556
O1 Hf1 Hf2 92.0(3) 21_556 .
O1 Hf1 Hf2 36.21(18) 3_656 25_676
O1 Hf1 Hf2 92.0(3) 23_655 26_556
O1 Hf1 Hf2 92.0(3) 23_655 25_676
O1 Hf1 Hf2 36.21(18) 23_655 .
O1 Hf1 Hf2 92.0(3) . 2_675
O1 Hf1 Hf2 92.0(3) . 25_676
O1 Hf1 Hf2 92.0(3) 21_556 2_675
O1 Hf1 Hf2 36.21(18) . .
O1 Hf1 Hf2 36.21(18) 3_656 2_675
O1 Hf1 Hf2 92.0(3) 3_656 .
O1 Hf1 Hf2 36.21(18) 23_655 2_675
O1 Hf1 Hf2 36.21(18) . 26_556
O1 Hf1 Hf2 92.0(3) 3_656 26_556
O1 Hf1 O1 72.4(3) . 23_655
O1 Hf1 O1 72.4(3) 21_556 3_656
O1 Hf1 O1 113.2(7) . 3_656
O1 Hf1 O1 72.4(3) . 21_556
O1 Hf1 O1 113.2(7) 21_556 23_655
O1 Hf1 O1 72.4(3) 3_656 23_655
O4 Hf1 Hf2 164.4(3) . 25_676
O4 Hf1 Hf2 109.9(2) . 26_556
O4 Hf1 Hf2 164.4(3) 3_656 .
O4 Hf1 Hf2 73.5(3) 3_656 25_676
O4 Hf1 Hf2 164.4(3) 28_655 26_556
O4 Hf1 Hf2 109.9(2) 28_655 25_676
O4 Hf1 Hf2 109.9(2) 26_556 .
O4 Hf1 Hf2 109.9(2) 26_556 25_676
O4 Hf1 Hf2 109.9(2) 3_656 26_556
O4 Hf1 Hf2 109.9(2) . 2_675
O4 Hf1 Hf2 73.5(3) 26_556 26_556
O4 Hf1 Hf2 109.9(2) 3_656 2_675
O4 Hf1 Hf2 109.9(2) 28_655 .
O4 Hf1 Hf2 73.5(3) 28_655 2_675
O4 Hf1 Hf2 164.4(3) 26_556 2_675
O4 Hf1 Hf2 73.5(3) . .
O4 Hf1 O1 75.5(4) 26_556 21_556
O4 Hf1 O1 75.5(4) 26_556 .
O4 Hf1 O1 141.54(12) 3_656 23_655
O4 Hf1 O1 75.5(4) . .
O4 Hf1 O1 75.5(4) 3_656 21_556
O4 Hf1 O1 141.54(11) 3_656 .
O4 Hf1 O1 141.54(11) 26_556 23_655
O4 Hf1 O1 141.54(11) 28_655 .
O4 Hf1 O1 141.54(11) 28_655 21_556
O4 Hf1 O1 141.54(11) . 3_656
O4 Hf1 O1 75.5(4) . 23_655
O4 Hf1 O1 75.5(4) 3_656 3_656
O4 Hf1 O1 75.5(4) 28_655 23_655
O4 Hf1 O1 75.5(4) 28_655 3_656
O4 Hf1 O1 141.54(11) 26_556 3_656
O4 Hf1 O1 141.54(11) . 21_556
O4 Hf1 O4 122.1(7) . 3_656
O4 Hf1 O4 122.1(7) 28_655 26_556
O4 Hf1 O4 76.4(3) 3_656 28_655
O4 Hf1 O4 76.4(3) 3_656 26_556
O4 Hf1 O4 76.4(3) . 28_655
O4 Hf1 O4 76.4(3) . 26_556
Hf2 O1 Hf2 111.0(6) 26_556 .
Hf2 O1 Hf1 105.0(4) 26_556 .
Hf2 O1 Hf1 105.0(4) . .
C6 C7 C2 123(2) . .
C1 C2 C7 123(3) . .
C3 C2 C1 122(3) . .
C3 C2 C7 115(2) . .
C1 O4 Hf1 135.3(14) . .
C2 C3 C4 124(2) . .
C9 C8 C9 117(2) . 6_566
C9 C8 C5 120.8(10) . .
C9 C8 C5 120.8(10) 6_566 .
C3 C4 C5 121(2) . .
C1 O3 Hf2 137.6(15) . .
C4 C5 C8 125(2) . .
C4 C5 C6 117.8(19) . .
C6 C5 C8 118(2) . .
C7 C6 C5 119(2) . .

loop_
_geom_bond_atom_site_label_1
_geom_bond_atom_site_label_2
_geom_bond_distance
_geom_bond_site_symmetry_2
Hf2 Hf2 3.5138(18) 26_556
Hf2 Hf2 3.5138(18) 2_675
Hf2 O2 2.175(15) 22_575
Hf2 O2 2.175(15) .
Hf2 Hf1 3.4857(16) .
Hf2 Hf1 3.4858(16) 25_676
Hf2 O1 2.132(7) 23_655
Hf2 O1 2.132(7) 27_575
Hf2 O1 2.132(7) .
Hf2 O1 2.132(7) 45_675
Hf2 O3 2.212(12) 27_575
Hf2 O3 2.212(12) .
C9 C10 1.54(2) .
C9 C8 1.425(12) .
C9 C8 1.425(12) 12_665
C1 C2 1.38(3) .
C1 O4 1.23(3) .
C1 O3 1.25(2) .
Hf1 Hf2 3.4857(16) 26_556
Hf1 Hf2 3.4857(16) 25_676
Hf1 Hf2 3.4857(16) 2_675
Hf1 O1 2.261(13) 23_655
Hf1 O1 2.261(13) 3_656
Hf1 O1 2.261(13) 21_556
Hf1 O1 2.261(13) .
Hf1 O4 2.210(14) 28_655
Hf1 O4 2.210(14) 3_656
Hf1 O4 2.210(14) .
Hf1 O4 2.210(14) 26_556
O1 Hf2 2.132(7) 26_556
C7 C2 1.39(3) .
C7 C6 1.38(3) .
C2 C3 1.33(3) .
C3 C4 1.33(3) .
C8 C9 1.425(12) 6_566
C8 C5 1.48(2) .
C4 C5 1.37(3) .
C5 C6 1.38(3) .

loop_
_smtbx_masks_void_nr
_smtbx_masks_void_average_x
_smtbx_masks_void_average_y
_smtbx_masks_void_average_z
_smtbx_masks_void_volume
_smtbx_masks_void_count_electrons
1 -0.473 -0.184 -0.827 17578.6 2361.7
